data_7222869
loop_
_publ_author_name
'Gering, E.'

_publ_section_title
;
 Silizium/Aluminium-Ordnung und Kristallperfektion von Sanidinen
;
_journal_name_full 'Kernforschungszentrum Karlsruhe: Bericht'
_journal_page_first 1
_journal_page_last 50
_journal_volume 3984
_journal_year 1985
_chemical_formula_sum 'Al K0.93 Na0.07 O8 Si3'
_chemical_name_systematic '(K0.93 Na0.07) (Al Si3 O8)'
_space_group_IT_number 12
_symmetry_space_group_name_Hall '-C 2y'
_symmetry_space_group_name_H-M 'C 1 2/m 1'
_cell_angle_alpha 90
_cell_angle_beta 116.02
_cell_angle_gamma 90
_cell_formula_units_Z 4
_cell_length_a 8.578
_cell_length_b 12.978
_cell_length_c 7.204
_cell_volume 720.699
_citation_journal_id_ASTM KKBRAY
_cod_data_source_file Gering_KKBRAY_1985_1526.cif
_cod_data_source_block Al1K0.93Na0.07O8Si3
_cod_original_cell_volume 720.6987
_cod_original_formula_sum 'Al1 K0.93 Na0.07 O8 Si3'
_cod_database_code 7222869

loop_
_symmetry_equiv_pos_as_xyz
x,y,z
-x,y,-z
-x,-y,-z
x,-y,z
x+1/2,y+1/2,z
-x+1/2,y+1/2,-z
-x+1/2,-y+1/2,-z
x+1/2,-y+1/2,z

loop_
_atom_site_label
_atom_site_type_symbol
_atom_site_fract_x
_atom_site_fract_y
_atom_site_fract_z
_atom_site_occupancy
_atom_site_U_iso_or_equiv
O5 O-2 0.18093 0.12581 0.40759 1 0.0
K1 K+1 0.28542 0 0.13794 0.93 0.0
Al1 Al+3 0.00941 0.18486 0.22426 0.384 0.0
O3 O-2 0.8265 0.14642 0.22747 1 0.0
Si2 Si+4 0.2092 0.38228 0.34453 0.884 0.0
Si1 Si+4 0.00941 0.18486 0.22426 0.616 0.0
O1 O-2 0 0.14566 0 1 0.0
O4 O-2 0.03523 0.31194 0.2594 1 0.0
O2 O-2 0.63855 0 0.28559 1 0.0
Al2 Al+3 0.2092 0.38228 0.34453 0.116 0.0
Na1 Na+1 0.28542 0 0.13794 0.07 0.0
